data_4325225
loop_
_publ_author_name
'Martha Baskett'
'Armando Paduan-Filho'
'Nei Fernandes Oliveira'
'A. Chandrasekaran'
'Joel T. Mague'
'Paul M. Lahti'

_publ_contact_author_email 'lahti@chem.umass.edu '
_publ_contact_author_fax '1-413-545-4490 '
_publ_contact_author_phone '1-413-545-4890 '
_publ_section_title
;
 Loops, Chains, Sheets, and Networks from Variable Coordination of
 Cu(hfac)2 with a Flexibly Hinged Aminoxyl Radical Ligand
;
_journal_name_full 'Inorganic Chemistry'
_journal_page_first 5060
_journal_page_last 5074
_journal_paper_doi 10.1021/ic200362c
_journal_volume 50
_journal_year 2011
_chemical_formula_moiety 'C58 H38 Cu3 F36 N6 O14'
_chemical_formula_sum 'C58 H38 Cu3 F36 N6 O14'
_chemical_formula_weight 1917.56
_chemical_name_systematic
; 
 ? 
;
_space_group_IT_number 14
_symmetry_cell_setting monoclinic
_symmetry_space_group_name_Hall '-P 2ybc'
_symmetry_space_group_name_H-M 'P 1 21/c 1'
_atom_sites_solution_hydrogens geom
_atom_sites_solution_primary direct
_atom_sites_solution_secondary difmap
_cell_angle_alpha 90.00
_cell_angle_beta 94.231(2)
_cell_angle_gamma 90.00
_cell_formula_units_Z 4
_cell_length_a 16.545(3)
_cell_length_b 22.703(3)
_cell_length_c 19.720(3)
_cell_measurement_reflns_used 7908
_cell_measurement_temperature 173(2)
_cell_measurement_theta_max 26.372
_cell_measurement_theta_min 2.372
_cell_volume 7387(2)
_computing_cell_refinement 'Bruker SMART (Bruker-AXS, 2000)'
_computing_data_collection 'Bruker SMART (Bruker-AXS, 2000)'
_computing_data_reduction 'Bruker SAINT+ (Bruker-AXS, 2004)'
_computing_molecular_graphics 'Bruker SHELXTL (Bruker-AXS, 2000a)'
_computing_publication_material 'Bruker SHELXTL (Bruker-AXS, 2000a)'
_computing_structure_refinement 'SHELXL-97 (Sheldrick, 1997)'
_computing_structure_solution 'SHELXS-97 (Sheldrick, 1997)'
_diffrn_ambient_temperature 173(2)
_diffrn_measured_fraction_theta_full 0.997
_diffrn_measured_fraction_theta_max 0.997
_diffrn_measurement_device_type 'Bruker-AXS Smart APEX CCD area detector'
_diffrn_measurement_method 'phi and omega scans'
_diffrn_radiation_monochromator graphite
_diffrn_radiation_source 'fine-focus sealed tube'
_diffrn_radiation_type MoK\a
_diffrn_radiation_wavelength 0.71073
_diffrn_reflns_av_R_equivalents 0.0951
_diffrn_reflns_av_sigmaI/netI 0.0721
_diffrn_reflns_limit_h_max 20
_diffrn_reflns_limit_h_min -20
_diffrn_reflns_limit_k_max 28
_diffrn_reflns_limit_k_min -28
_diffrn_reflns_limit_l_max 24
_diffrn_reflns_limit_l_min -24
_diffrn_reflns_number 159144
_diffrn_reflns_theta_full 26.41
_diffrn_reflns_theta_max 26.41
_diffrn_reflns_theta_min 2.07
_exptl_absorpt_coefficient_mu 1.010
_exptl_absorpt_correction_T_max 0.8799
_exptl_absorpt_correction_T_min 0.6961
_exptl_absorpt_correction_type multi-scan
_exptl_absorpt_process_details 'TWINABS (Sheldrick, 2008)'
_exptl_crystal_colour Yellow
_exptl_crystal_density_diffrn 1.724
_exptl_crystal_description Column
_exptl_crystal_F_000 3804
_exptl_crystal_size_max 0.30
_exptl_crystal_size_mid 0.19
_exptl_crystal_size_min 0.13
_refine_diff_density_max 0.835
_refine_diff_density_min -0.556
_refine_diff_density_rms 0.092
_refine_ls_extinction_method none
_refine_ls_goodness_of_fit_ref 1.049
_refine_ls_hydrogen_treatment constr
_refine_ls_matrix_type full
_refine_ls_number_parameters 1064
_refine_ls_number_reflns 26032
_refine_ls_number_restraints 0
_refine_ls_restrained_S_all 1.049
_refine_ls_R_factor_all 0.1060
_refine_ls_R_factor_gt 0.0615
_refine_ls_shift/su_max 0.001
_refine_ls_shift/su_mean 0.000
_refine_ls_structure_factor_coef Fsqd
_refine_ls_weighting_details 'calc w=1/[\s^2^(Fo^2^)+(0.0707P)^2^+7.9274P] where P=(Fo^2^+2Fc^2^)/3'
_refine_ls_weighting_scheme calc
_refine_ls_wR_factor_gt 0.1408
_refine_ls_wR_factor_ref 0.1645
_reflns_number_gt 17682
_reflns_number_total 26032
_reflns_threshold_expression >2\s(I)
_cod_data_source_file ic200362c_si_002_09.cif
_cod_data_source_block mb381_173K
_cod_original_cell_volume 7387.2(19)
_cod_database_code 4325225

loop_
_symmetry_equiv_pos_as_xyz
'x, y, z'
'-x, y+1/2, -z+1/2'
'-x, -y, -z'
'x, -y-1/2, z-1/2'

loop_
_atom_site_label
_atom_site_type_symbol
_atom_site_fract_x
_atom_site_fract_y
_atom_site_fract_z
_atom_site_U_iso_or_equiv
_atom_site_adp_type
_atom_site_occupancy
_atom_site_symmetry_multiplicity
_atom_site_calc_flag
_atom_site_refinement_flags
Cu1 Cu 0.35983(3) 0.26687(2) 0.38858(2) 0.03233(13) Uani 1 1 d .
Cu2 Cu 0.5000 0.5000 0.5000 0.03075(16) Uani 1 2 d S
F1 F 0.1533(2) 0.1849(2) 0.5581(2) 0.1099(15) Uani 1 1 d .
F2 F 0.1812(2) 0.12961(15) 0.4771(2) 0.0969(14) Uani 1 1 d .
F3 F 0.2719(2) 0.15082(16) 0.55463(16) 0.0805(11) Uani 1 1 d .
F4 F 0.1539(2) 0.41000(14) 0.46872(18) 0.0803(10) Uani 1 1 d .
F5 F 0.1257(2) 0.39569(17) 0.36285(16) 0.0867(12) Uani 1 1 d .
F6 F 0.05890(19) 0.35033(16) 0.43603(18) 0.0784(10) Uani 1 1 d .
F7 F 0.26696(18) 0.19409(12) 0.18341(14) 0.0554(7) Uani 1 1 d .
F8 F 0.2305(2) 0.12370(15) 0.24462(16) 0.0765(10) Uani 1 1 d .
F9 F 0.33504(19) 0.11449(14) 0.18643(16) 0.0724(10) Uani 1 1 d .
F10 F 0.5524(3) 0.0796(2) 0.3349(2) 0.151(2) Uani 1 1 d .
F11 F 0.5169(4) 0.0785(2) 0.4328(3) 0.162(2) Uani 1 1 d .
F12 F 0.6000(3) 0.1389(2) 0.4073(3) 0.134(2) Uani 1 1 d .
F13 F 0.2644(2) 0.59469(15) 0.41937(16) 0.0755(10) Uani 1 1 d .
F14 F 0.24459(19) 0.50410(16) 0.39367(16) 0.0813(11) Uani 1 1 d .
F15 F 0.18809(19) 0.54154(16) 0.47739(18) 0.0778(10) Uani 1 1 d .
F16 F 0.4084(2) 0.58401(12) 0.69928(14) 0.0658(9) Uani 1 1 d .
F17 F 0.31315(18) 0.51966(14) 0.69890(14) 0.0622(8) Uani 1 1 d .
F18 F 0.43795(19) 0.49348(13) 0.71738(13) 0.0599(8) Uani 1 1 d .
O1 O 0.3006(2) 0.21458(13) 0.44783(15) 0.0421(7) Uani 1 1 d .
O2 O 0.25226(19) 0.32742(13) 0.38826(15) 0.0406(7) Uani 1 1 d .
O3 O 0.32075(18) 0.22400(12) 0.30735(14) 0.0359(7) Uani 1 1 d .
O4 O 0.46354(19) 0.20027(13) 0.40277(15) 0.0441(8) Uani 1 1 d .
O5 O 0.39183(19) 0.51858(13) 0.45805(14) 0.0386(7) Uani 1 1 d .
O6 O 0.46853(18) 0.51732(12) 0.59086(13) 0.0345(7) Uani 1 1 d .
O7 O 0.41934(17) 0.32438(11) 0.33638(12) 0.0299(6) Uani 1 1 d .
N1 N 0.4102(2) 0.31082(14) 0.47131(15) 0.0305(8) Uani 1 1 d .
N2 N 0.4603(2) 0.40001(14) 0.51872(16) 0.0325(8) Uani 1 1 d .
N3 N 0.4151(2) 0.32601(14) 0.27061(15) 0.0289(7) Uani 1 1 d .
C1 C 0.2092(3) 0.1727(3) 0.5175(3) 0.0580(14) Uani 1 1 d .
C2 C 0.2354(3) 0.2245(2) 0.4749(2) 0.0396(11) Uani 1 1 d .
C3 C 0.1844(3) 0.2724(2) 0.4690(2) 0.0454(12) Uani 1 1 d .
H3 H 0.1392 0.2735 0.4960 0.054 Uiso 1 1 calc R
C4 C 0.1960(3) 0.3202(2) 0.4245(2) 0.0390(11) Uani 1 1 d .
C5 C 0.1324(3) 0.3688(2) 0.4229(3) 0.0557(14) Uani 1 1 d .
C6 C 0.2958(3) 0.1513(2) 0.2250(3) 0.0495(13) Uani 1 1 d .
C7 C 0.3470(3) 0.17523(19) 0.2865(2) 0.0394(11) Uani 1 1 d .
C8 C 0.4116(3) 0.14212(19) 0.3091(2) 0.0456(12) Uani 1 1 d .
H8 H 0.4217 0.1069 0.2852 0.055 Uiso 1 1 calc R
C9 C 0.4653(3) 0.1567(2) 0.3664(2) 0.0483(12) Uani 1 1 d .
C10 C 0.5355(5) 0.1135(3) 0.3835(4) 0.082(2) Uani 1 1 d .
C11 C 0.2554(3) 0.5409(3) 0.4450(3) 0.0563(14) Uani 1 1 d .
C12 C 0.3314(3) 0.52517(18) 0.4907(2) 0.0368(10) Uani 1 1 d .
C13 C 0.3270(3) 0.52297(19) 0.5609(2) 0.0414(11) Uani 1 1 d .
H13 H 0.2753 0.5226 0.5788 0.050 Uiso 1 1 calc R
C14 C 0.3954(3) 0.52130(17) 0.6052(2) 0.0351(10) Uani 1 1 d .
C15 C 0.3876(3) 0.5291(2) 0.6813(2) 0.0472(12) Uani 1 1 d .
C16 C 0.4325(3) 0.28273(17) 0.52900(19) 0.0311(9) Uani 1 1 d .
H16 H 0.4226 0.2416 0.5321 0.037 Uiso 1 1 calc R
C17 C 0.4252(3) 0.36833(18) 0.46914(19) 0.0333(10) Uani 1 1 d .
H17 H 0.4091 0.3883 0.4280 0.040 Uiso 1 1 calc R
C18 C 0.4822(3) 0.37142(18) 0.57617(19) 0.0331(10) Uani 1 1 d .
H18 H 0.5077 0.3931 0.6130 0.040 Uiso 1 1 calc R
C19 C 0.4698(3) 0.31183(17) 0.58465(18) 0.0293(9) Uani 1 1 d .
C20 C 0.4941(3) 0.21842(17) 0.15039(19) 0.0301(9) Uani 1 1 d .
C21 C 0.4437(2) 0.25975(16) 0.17642(18) 0.0274(9) Uani 1 1 d .
H21 H 0.3944 0.2705 0.1518 0.033 Uiso 1 1 calc R
C22 C 0.4658(2) 0.28576(17) 0.23934(19) 0.0293(9) Uani 1 1 d .
C23 C 0.5377(3) 0.27007(19) 0.2746(2) 0.0366(10) Uani 1 1 d .
H23 H 0.5521 0.2871 0.3178 0.044 Uiso 1 1 calc R
C24 C 0.5888(3) 0.2299(2) 0.2475(2) 0.0450(12) Uani 1 1 d .
H24 H 0.6389 0.2200 0.2713 0.054 Uiso 1 1 calc R
C25 C 0.5664(3) 0.2040(2) 0.1853(2) 0.0391(10) Uani 1 1 d .
H25 H 0.6013 0.1760 0.1666 0.047 Uiso 1 1 calc R
C26 C 0.3615(3) 0.37281(17) 0.23641(19) 0.0311(9) Uani 1 1 d .
C27 C 0.3543(3) 0.42305(18) 0.2867(2) 0.0403(11) Uani 1 1 d .
H27A H 0.3262 0.4563 0.2638 0.061 Uiso 1 1 calc R
H27B H 0.4086 0.4355 0.3044 0.061 Uiso 1 1 calc R
H27C H 0.3235 0.4097 0.3245 0.061 Uiso 1 1 calc R
C28 C 0.4031(3) 0.39618(19) 0.1748(2) 0.0407(11) Uani 1 1 d .
H28A H 0.4042 0.3652 0.1403 0.061 Uiso 1 1 calc R
H28B H 0.4588 0.4080 0.1891 0.061 Uiso 1 1 calc R
H28C H 0.3731 0.4303 0.1556 0.061 Uiso 1 1 calc R
C29 C 0.2787(3) 0.34662(19) 0.2170(2) 0.0360(10) Uani 1 1 d .
H29A H 0.2842 0.3142 0.1849 0.054 Uiso 1 1 calc R
H29B H 0.2432 0.3770 0.1958 0.054 Uiso 1 1 calc R
H29C H 0.2553 0.3317 0.2579 0.054 Uiso 1 1 calc R
Cu3 Cu 0.14541(4) 0.72802(2) 0.89667(2) 0.03859(14) Uani 1 1 d .
Cu4 Cu 0.0000 0.5000 1.0000 0.02730(15) Uani 1 2 d S
F19 F 0.3188(2) 0.77598(14) 1.10603(14) 0.0742(9) Uani 1 1 d .
F20 F 0.3777(2) 0.83372(16) 1.03984(19) 0.0872(12) Uani 1 1 d .
F21 F 0.25474(18) 0.84912(12) 1.06058(14) 0.0554(7) Uani 1 1 d .
F22 F 0.45698(19) 0.65734(16) 0.93005(17) 0.0761(10) Uani 1 1 d .
F23 F 0.3710(2) 0.58912(14) 0.9127(2) 0.1077(16) Uani 1 1 d .
F24 F 0.39235(19) 0.64908(15) 0.83450(15) 0.0700(9) Uani 1 1 d .
F25 F 0.21959(19) 0.81106(14) 0.69198(18) 0.0728(9) Uani 1 1 d .
F26 F 0.2652(2) 0.87814(17) 0.7603(2) 0.0890(12) Uani 1 1 d .
F27 F 0.15377(19) 0.89100(13) 0.69868(16) 0.0692(9) Uani 1 1 d .
F28 F -0.0576(3) 0.90907(19) 0.8298(2) 0.1125(16) Uani 1 1 d .
F29 F -0.0948(2) 0.8438(2) 0.8967(2) 0.1112(15) Uani 1 1 d .
F30 F -0.0113(3) 0.9080(2) 0.9326(3) 0.143(2) Uani 1 1 d .
F31 F 0.2621(2) 0.57002(17) 1.0059(2) 0.0963(12) Uani 1 1 d .
F32 F 0.2640(2) 0.49239(18) 0.94592(19) 0.0884(12) Uani 1 1 d .
F33 F 0.3148(2) 0.4915(2) 1.0471(2) 0.1160(17) Uani 1 1 d .
F34 F 0.03818(17) 0.50645(12) 1.23229(13) 0.0526(7) Uani 1 1 d .
F35 F 0.06933(19) 0.41633(11) 1.21552(14) 0.0570(8) Uani 1 1 d .
F36 F 0.16300(17) 0.47973(13) 1.23829(13) 0.0559(7) Uani 1 1 d .
O8 O 0.20715(18) 0.77429(12) 0.96871(14) 0.0374(7) Uani 1 1 d .
O9 O 0.24849(19) 0.67327(13) 0.89252(15) 0.0395(7) Uani 1 1 d .
O10 O 0.1846(2) 0.77771(14) 0.81670(19) 0.0648(11) Uani 1 1 d .
O11 O 0.0482(3) 0.79058(16) 0.90019(18) 0.0732(12) Uani 1 1 d .
O12 O 0.11596(18) 0.49500(12) 0.98424(14) 0.0358(7) Uani 1 1 d .
O13 O 0.02218(18) 0.48278(12) 1.09848(14) 0.0352(7) Uani 1 1 d .
O14 O 0.08222(18) 0.67252(12) 0.83659(13) 0.0368(7) Uani 1 1 d .
N4 N 0.0853(2) 0.68458(15) 0.97812(16) 0.0320(8) Uani 1 1 d .
N5 N 0.0256(2) 0.59855(15) 1.01927(16) 0.0337(8) Uani 1 1 d .
N6 N 0.0839(2) 0.67131(15) 0.77081(16) 0.0336(8) Uani 1 1 d .
C30 C 0.3078(3) 0.8076(2) 1.0487(2) 0.0481(12) Uani 1 1 d .
C31 C 0.2791(3) 0.76723(19) 0.9891(2) 0.0374(10) Uani 1 1 d .
C32 C 0.3353(3) 0.7278(2) 0.9687(2) 0.0436(11) Uani 1 1 d .
H32 H 0.3896 0.7309 0.9877 0.052 Uiso 1 1 calc R
C33 C 0.3162(3) 0.68384(19) 0.9218(2) 0.0365(10) Uani 1 1 d .
C34 C 0.3831(3) 0.6435(2) 0.9009(3) 0.0492(12) Uani 1 1 d .
C35 C 0.1982(3) 0.8517(2) 0.7361(3) 0.0573(14) Uani 1 1 d .
C36 C 0.1535(3) 0.8246(2) 0.7938(3) 0.0489(13) Uani 1 1 d .
C37 C 0.0856(3) 0.8542(2) 0.8119(2) 0.0462(12) Uani 1 1 d .
H37 H 0.0694 0.8889 0.7877 0.055 Uiso 1 1 calc R
C38 C 0.0398(3) 0.8354(2) 0.8642(3) 0.0547(14) Uani 1 1 d .
C39 C -0.0323(4) 0.8740(3) 0.8803(3) 0.0782(19) Uani 1 1 d .
C40 C 0.2554(3) 0.5106(3) 1.0071(3) 0.0595(15) Uani 1 1 d .
C41 C 0.1713(3) 0.49568(19) 1.0307(2) 0.0360(10) Uani 1 1 d .
C42 C 0.1656(3) 0.48962(19) 1.1009(2) 0.0381(10) Uani 1 1 d .
H42 H 0.2137 0.4905 1.1303 0.046 Uiso 1 1 calc R
C43 C 0.0927(3) 0.48247(16) 1.1279(2) 0.0330(10) Uani 1 1 d .
C44 C 0.0913(3) 0.47142(19) 1.2046(2) 0.0407(11) Uani 1 1 d .
C45 C 0.0628(3) 0.71447(19) 1.03251(19) 0.0348(10) Uani 1 1 d .
H45 H 0.0752 0.7552 1.0363 0.042 Uiso 1 1 calc R
C46 C 0.0646(3) 0.62793(19) 0.9744(2) 0.0350(10) Uani 1 1 d .
H46 H 0.0794 0.6067 0.9357 0.042 Uiso 1 1 calc R
C47 C 0.0045(3) 0.62896(18) 1.0737(2) 0.0325(9) Uani 1 1 d .
H47 H -0.0237 0.6091 1.1071 0.039 Uiso 1 1 calc R
C48 C 0.0223(3) 0.68793(18) 1.08282(19) 0.0314(9) Uani 1 1 d .
C49 C -0.0012(3) 0.72013(18) 1.1442(2) 0.0329(9) Uani 1 1 d .
C50 C 0.0505(3) 0.73874(17) 0.67564(19) 0.0319(9) Uani 1 1 d .
H50 H 0.1001 0.7292 0.6568 0.038 Uiso 1 1 calc R
C51 C 0.0298(3) 0.71129(17) 0.7351(2) 0.0328(9) Uani 1 1 d .
C52 C -0.0430(3) 0.72341(19) 0.7617(2) 0.0381(10) Uani 1 1 d .
H52 H -0.0567 0.7045 0.8023 0.046 Uiso 1 1 calc R
C53 C -0.0952(3) 0.7626(2) 0.7296(2) 0.0412(11) Uani 1 1 d .
H53 H -0.1457 0.7704 0.7477 0.049 Uiso 1 1 calc R
C54 C -0.0755(3) 0.7087(2) 1.1709(2) 0.0396(10) Uani 1 1 d .
H54 H -0.1123 0.6814 1.1490 0.047 Uiso 1 1 calc R
C55 C 0.1377(3) 0.62666(19) 0.7400(2) 0.0364(10) Uani 1 1 d .
C56 C 0.1527(3) 0.5763(2) 0.7916(2) 0.0465(12) Uani 1 1 d .
H56A H 0.1834 0.5912 0.8324 0.070 Uiso 1 1 calc R
H56B H 0.1836 0.5449 0.7713 0.070 Uiso 1 1 calc R
H56C H 0.1006 0.5606 0.8040 0.070 Uiso 1 1 calc R
C57 C 0.0946(3) 0.6023(2) 0.6748(2) 0.0467(12) Uani 1 1 d .
H57A H 0.0391 0.5909 0.6834 0.070 Uiso 1 1 calc R
H57B H 0.1240 0.5677 0.6598 0.070 Uiso 1 1 calc R
H57C H 0.0930 0.6326 0.6393 0.070 Uiso 1 1 calc R
C58 C 0.2186(3) 0.6563(2) 0.7268(2) 0.0472(12) Uani 1 1 d .
H58A H 0.2091 0.6871 0.6923 0.071 Uiso 1 1 calc R
H58B H 0.2558 0.6268 0.7105 0.071 Uiso 1 1 calc R
H58C H 0.2424 0.6738 0.7690 0.071 Uiso 1 1 calc R

loop_
_atom_site_aniso_label
_atom_site_aniso_U_11
_atom_site_aniso_U_22
_atom_site_aniso_U_33
_atom_site_aniso_U_23
_atom_site_aniso_U_13
_atom_site_aniso_U_12
Cu1 0.0474(3) 0.0268(2) 0.0229(2) -0.0012(2) 0.0031(2) -0.0006(2)
Cu2 0.0386(4) 0.0296(4) 0.0243(3) 0.0001(3) 0.0043(3) 0.0024(3)
F1 0.099(3) 0.126(3) 0.112(3) 0.066(3) 0.054(3) 0.009(3)
F2 0.114(3) 0.063(2) 0.106(3) 0.036(2) -0.037(2) -0.046(2)
F3 0.071(2) 0.106(3) 0.062(2) 0.0517(19) -0.0169(17) -0.015(2)
F4 0.097(3) 0.059(2) 0.086(2) -0.0166(18) 0.018(2) 0.0106(19)
F5 0.090(3) 0.114(3) 0.058(2) 0.034(2) 0.0164(18) 0.046(2)
F6 0.046(2) 0.097(3) 0.094(3) 0.008(2) 0.0139(17) 0.0112(18)
F7 0.0652(19) 0.0511(17) 0.0472(17) -0.0065(13) -0.0150(14) 0.0010(15)
F8 0.077(2) 0.073(2) 0.077(2) 0.0021(17) -0.0135(18) -0.0365(19)
F9 0.078(2) 0.068(2) 0.067(2) -0.0411(17) -0.0196(17) 0.0218(17)
F10 0.160(4) 0.150(4) 0.132(4) -0.091(3) -0.070(3) 0.116(4)
F11 0.185(6) 0.125(4) 0.176(5) 0.081(4) 0.011(4) 0.078(4)
F12 0.098(3) 0.110(3) 0.181(5) -0.059(3) -0.072(3) 0.055(3)
F13 0.082(2) 0.075(2) 0.066(2) 0.0118(17) -0.0150(18) 0.0266(19)
F14 0.062(2) 0.109(3) 0.070(2) -0.044(2) -0.0158(17) 0.009(2)
F15 0.0422(19) 0.103(3) 0.087(2) -0.023(2) -0.0001(17) 0.0125(18)
F16 0.101(3) 0.0478(17) 0.0506(17) -0.0212(14) 0.0226(17) -0.0074(17)
F17 0.062(2) 0.075(2) 0.0535(18) -0.0023(15) 0.0328(15) 0.0001(16)
F18 0.080(2) 0.0673(19) 0.0328(15) 0.0115(13) 0.0085(14) 0.0084(17)
O1 0.054(2) 0.0338(16) 0.0392(17) 0.0035(13) 0.0067(15) -0.0042(15)
O2 0.049(2) 0.0409(18) 0.0327(17) 0.0056(13) 0.0079(14) 0.0020(15)
O3 0.0422(18) 0.0305(15) 0.0343(15) -0.0039(12) -0.0020(13) 0.0045(14)
O4 0.058(2) 0.0380(17) 0.0357(17) -0.0052(14) -0.0031(15) 0.0064(15)
O5 0.0411(19) 0.0396(17) 0.0349(17) 0.0008(13) 0.0017(13) 0.0041(14)
O6 0.0447(19) 0.0339(16) 0.0255(15) -0.0007(11) 0.0068(13) 0.0058(14)
O7 0.0448(18) 0.0287(14) 0.0165(13) -0.0010(10) 0.0036(11) 0.0012(13)
N1 0.043(2) 0.0248(17) 0.0237(17) -0.0009(13) 0.0034(15) 0.0000(16)
N2 0.048(2) 0.0283(18) 0.0213(17) -0.0002(13) 0.0050(15) 0.0000(16)
N3 0.039(2) 0.0296(18) 0.0179(16) -0.0015(13) 0.0024(13) 0.0010(15)
C1 0.051(3) 0.065(4) 0.058(3) 0.025(3) -0.002(3) -0.009(3)
C2 0.046(3) 0.045(3) 0.026(2) 0.0042(19) -0.0110(19) -0.017(2)
C3 0.044(3) 0.060(3) 0.033(2) 0.004(2) 0.007(2) -0.008(3)
C4 0.043(3) 0.046(3) 0.027(2) -0.0066(19) -0.006(2) -0.004(2)
C5 0.057(4) 0.066(4) 0.045(3) 0.001(3) 0.005(3) 0.009(3)
C6 0.054(3) 0.038(3) 0.055(3) -0.012(2) -0.006(3) -0.003(2)
C7 0.050(3) 0.031(2) 0.036(2) -0.0041(18) 0.002(2) -0.005(2)
C8 0.062(3) 0.031(2) 0.042(3) -0.0099(19) -0.007(2) 0.007(2)
C9 0.058(3) 0.035(3) 0.050(3) -0.004(2) -0.006(2) 0.008(2)
C10 0.108(6) 0.052(4) 0.080(5) -0.020(3) -0.036(4) 0.033(4)
C11 0.044(3) 0.067(4) 0.057(3) -0.019(3) 0.002(3) 0.007(3)
C12 0.036(3) 0.029(2) 0.045(3) -0.0010(19) 0.005(2) 0.0025(19)
C13 0.033(3) 0.042(3) 0.050(3) 0.001(2) 0.013(2) 0.003(2)
C14 0.046(3) 0.023(2) 0.038(2) -0.0002(17) 0.013(2) 0.0028(19)
C15 0.066(4) 0.041(3) 0.037(3) -0.003(2) 0.016(2) 0.005(3)
C16 0.042(3) 0.026(2) 0.026(2) 0.0005(16) 0.0063(17) -0.0006(18)
C17 0.049(3) 0.032(2) 0.019(2) 0.0022(16) 0.0053(18) 0.003(2)
C18 0.046(3) 0.033(2) 0.020(2) -0.0017(16) 0.0044(17) -0.0034(19)
C19 0.039(2) 0.029(2) 0.0210(19) 0.0013(16) 0.0060(17) -0.0026(19)
C20 0.037(2) 0.031(2) 0.022(2) -0.0028(16) 0.0030(16) 0.0012(18)
C21 0.032(2) 0.029(2) 0.0207(19) -0.0003(15) -0.0005(16) 0.0017(17)
C22 0.032(2) 0.030(2) 0.026(2) -0.0005(16) 0.0022(16) 0.0028(18)
C23 0.040(3) 0.041(2) 0.028(2) -0.0064(19) -0.0069(18) 0.004(2)
C24 0.042(3) 0.058(3) 0.033(2) -0.013(2) -0.007(2) 0.012(2)
C25 0.040(3) 0.043(3) 0.034(2) -0.0095(19) 0.0026(19) 0.009(2)
C26 0.039(3) 0.029(2) 0.024(2) 0.0013(16) -0.0012(17) 0.0083(19)
C27 0.048(3) 0.033(2) 0.040(2) -0.0023(19) 0.004(2) 0.012(2)
C28 0.057(3) 0.039(2) 0.027(2) 0.0061(18) 0.003(2) 0.002(2)
C29 0.035(3) 0.040(2) 0.032(2) 0.0018(18) 0.0005(18) 0.006(2)
Cu3 0.0556(4) 0.0310(3) 0.0278(3) 0.0038(2) -0.0060(2) -0.0035(3)
Cu4 0.0324(4) 0.0247(3) 0.0247(3) 0.0000(3) 0.0016(3) -0.0011(3)
F19 0.101(3) 0.081(2) 0.0371(16) -0.0009(15) -0.0156(16) 0.010(2)
F20 0.057(2) 0.098(3) 0.109(3) -0.053(2) 0.0258(19) -0.041(2)
F21 0.0614(19) 0.0552(17) 0.0491(17) -0.0144(14) 0.0002(14) 0.0004(16)
F22 0.051(2) 0.107(3) 0.070(2) -0.0095(19) 0.0056(17) 0.0240(19)
F23 0.112(3) 0.0433(19) 0.180(4) 0.023(2) 0.090(3) 0.021(2)
F24 0.064(2) 0.101(3) 0.0471(18) -0.0031(16) 0.0198(15) 0.0140(19)
F25 0.059(2) 0.063(2) 0.096(3) -0.0227(18) 0.0044(18) 0.0109(17)
F26 0.062(2) 0.089(3) 0.116(3) -0.035(2) 0.008(2) -0.027(2)
F27 0.075(2) 0.0605(19) 0.076(2) 0.0216(16) 0.0300(17) 0.0223(17)
F28 0.113(3) 0.118(3) 0.115(3) 0.048(3) 0.066(3) 0.051(3)
F29 0.090(3) 0.149(4) 0.097(3) 0.028(3) 0.023(2) -0.041(3)
F30 0.120(4) 0.184(5) 0.131(4) -0.077(4) 0.056(3) -0.042(4)
F31 0.093(3) 0.079(3) 0.121(3) 0.007(2) 0.036(2) -0.036(2)
F32 0.062(2) 0.131(3) 0.077(2) -0.021(2) 0.0339(19) -0.017(2)
F33 0.036(2) 0.210(5) 0.103(3) 0.078(3) 0.0097(19) 0.010(2)
F34 0.063(2) 0.0543(17) 0.0410(15) -0.0091(13) 0.0088(13) 0.0017(15)
F35 0.084(2) 0.0399(15) 0.0470(16) 0.0105(12) 0.0059(15) -0.0107(15)
F36 0.0539(18) 0.072(2) 0.0402(15) 0.0053(13) -0.0054(13) -0.0047(15)
O8 0.0404(19) 0.0341(16) 0.0369(16) -0.0004(13) -0.0029(13) -0.0045(14)
O9 0.044(2) 0.0395(17) 0.0354(17) -0.0026(13) 0.0065(14) 0.0011(15)
O10 0.075(3) 0.0332(19) 0.080(3) -0.0028(17) -0.034(2) 0.0147(18)
O11 0.104(3) 0.062(2) 0.049(2) 0.0259(18) -0.027(2) -0.034(2)
O12 0.0358(17) 0.0369(16) 0.0347(16) 0.0020(13) 0.0031(13) 0.0003(14)
O13 0.0365(18) 0.0333(16) 0.0356(16) 0.0008(12) 0.0012(13) -0.0024(13)
O14 0.052(2) 0.0359(16) 0.0222(14) 0.0018(12) 0.0038(13) -0.0056(14)
N4 0.038(2) 0.0331(19) 0.0258(18) -0.0018(14) 0.0070(15) -0.0044(16)
N5 0.038(2) 0.036(2) 0.0267(18) -0.0016(14) 0.0012(14) -0.0010(16)
N6 0.043(2) 0.0339(19) 0.0235(17) 0.0018(14) 0.0020(15) -0.0028(16)
C30 0.049(3) 0.054(3) 0.041(3) -0.001(2) 0.000(2) -0.008(3)
C31 0.042(3) 0.039(2) 0.032(2) 0.0054(19) 0.0064(19) -0.009(2)
C32 0.037(3) 0.056(3) 0.038(2) -0.003(2) 0.004(2) 0.001(2)
C33 0.042(3) 0.038(2) 0.031(2) 0.0108(18) 0.010(2) -0.001(2)
C34 0.050(3) 0.050(3) 0.049(3) 0.004(2) 0.015(2) 0.000(2)
C35 0.041(3) 0.041(3) 0.089(4) -0.012(3) -0.005(3) 0.010(2)
C36 0.056(3) 0.032(3) 0.055(3) -0.002(2) -0.016(2) -0.004(2)
C37 0.058(3) 0.035(2) 0.045(3) 0.014(2) -0.002(2) -0.001(2)
C38 0.062(4) 0.051(3) 0.049(3) 0.009(2) -0.008(3) -0.017(3)
C39 0.097(5) 0.092(5) 0.048(4) 0.003(3) 0.023(3) -0.026(4)
C40 0.054(4) 0.072(4) 0.054(3) 0.019(3) 0.012(3) 0.001(3)
C41 0.029(2) 0.032(2) 0.047(3) 0.0055(19) 0.005(2) 0.001(2)
C42 0.036(3) 0.042(3) 0.036(2) 0.0045(19) -0.0008(19) -0.004(2)
C43 0.041(3) 0.0196(19) 0.037(2) -0.0018(16) -0.002(2) -0.0011(18)
C44 0.045(3) 0.036(2) 0.042(3) 0.001(2) 0.003(2) -0.002(2)
C45 0.041(3) 0.037(2) 0.026(2) -0.0057(17) 0.0005(18) -0.001(2)
C46 0.039(3) 0.041(2) 0.025(2) -0.0033(18) 0.0053(18) 0.002(2)
C47 0.033(2) 0.040(2) 0.024(2) 0.0033(17) 0.0051(17) 0.001(2)
C48 0.035(2) 0.036(2) 0.023(2) -0.0015(17) -0.0004(16) 0.0020(19)
C49 0.036(3) 0.036(2) 0.027(2) 0.0028(17) 0.0028(17) 0.0005(19)
C50 0.038(2) 0.035(2) 0.023(2) -0.0031(17) 0.0049(17) -0.001(2)
C51 0.042(3) 0.029(2) 0.027(2) -0.0031(16) 0.0050(18) -0.0052(19)
C52 0.047(3) 0.040(3) 0.029(2) 0.0022(19) 0.0120(19) -0.006(2)
C53 0.041(3) 0.047(3) 0.037(2) 0.004(2) 0.010(2) -0.001(2)
C54 0.041(3) 0.043(3) 0.034(2) -0.0042(19) 0.003(2) -0.004(2)
C55 0.041(3) 0.040(3) 0.029(2) 0.0018(18) 0.0050(19) 0.004(2)
C56 0.055(3) 0.038(3) 0.047(3) 0.004(2) 0.003(2) 0.004(2)
C57 0.059(3) 0.042(3) 0.039(3) -0.008(2) 0.006(2) 0.007(2)
C58 0.047(3) 0.051(3) 0.044(3) 0.006(2) 0.007(2) 0.006(2)

loop_
_atom_type_symbol
_atom_type_description
_atom_type_scat_dispersion_real
_atom_type_scat_dispersion_imag
_atom_type_scat_source
C C 0.0033 0.0016 'International Tables Vol C Tables 4.2.6.8 and 6.1.1.4'
H H 0.0000 0.0000 'International Tables Vol C Tables 4.2.6.8 and 6.1.1.4'
N N 0.0061 0.0033 'International Tables Vol C Tables 4.2.6.8 and 6.1.1.4'
O O 0.0106 0.0060 'International Tables Vol C Tables 4.2.6.8 and 6.1.1.4'
F F 0.0171 0.0103 'International Tables Vol C Tables 4.2.6.8 and 6.1.1.4'
Cu Cu 0.3201 1.2651 'International Tables Vol C Tables 4.2.6.8 and 6.1.1.4'

loop_
_geom_angle_atom_site_label_1
_geom_angle_atom_site_label_2
_geom_angle_atom_site_label_3
_geom_angle
_geom_angle_site_symmetry_1
_geom_angle_site_symmetry_3
O3 Cu1 O7 92.86(11) . .
O3 Cu1 O1 92.13(12) . .
O7 Cu1 O1 174.70(11) . .
O3 Cu1 N1 175.30(14) . .
O7 Cu1 N1 84.45(12) . .
O1 Cu1 N1 90.69(13) . .
O3 Cu1 O2 95.09(11) . .
O7 Cu1 O2 91.11(11) . .
O1 Cu1 O2 86.66(12) . .
N1 Cu1 O2 88.83(12) . .
O3 Cu1 O4 88.33(11) . .
O7 Cu1 O4 95.89(11) . .
O1 Cu1 O4 86.04(12) . .
N1 Cu1 O4 88.12(12) . .
O2 Cu1 O4 172.06(11) . .
O6 Cu2 O6 180.0 . 3_666
O6 Cu2 O5 92.70(12) . .
O6 Cu2 O5 87.30(12) 3_666 .
O6 Cu2 O5 87.30(12) . 3_666
O6 Cu2 O5 92.70(12) 3_666 3_666
O5 Cu2 O5 180.0 . 3_666
O6 Cu2 N2 87.40(11) . .
O6 Cu2 N2 92.61(11) 3_666 .
O5 Cu2 N2 90.95(12) . .
O5 Cu2 N2 89.05(12) 3_666 .
O6 Cu2 N2 92.61(11) . 3_666
O6 Cu2 N2 87.39(11) 3_666 3_666
O5 Cu2 N2 89.05(12) . 3_666
O5 Cu2 N2 90.95(12) 3_666 3_666
N2 Cu2 N2 180.0 . 3_666
C2 O1 Cu1 128.4(3) . .
C4 O2 Cu1 123.5(3) . .
C7 O3 Cu1 127.1(3) . .
C9 O4 Cu1 120.9(3) . .
C12 O5 Cu2 123.6(3) . .
C14 O6 Cu2 123.1(3) . .
N3 O7 Cu1 123.4(2) . .
C17 N1 C16 117.1(3) . .
C17 N1 Cu1 121.4(3) . .
C16 N1 Cu1 121.4(3) . .
C17 N2 C18 116.3(3) . .
C17 N2 Cu2 121.0(3) . .
C18 N2 Cu2 122.1(3) . .
O7 N3 C22 115.4(3) . .
O7 N3 C26 117.0(3) . .
C22 N3 C26 127.5(3) . .
F1 C1 F3 107.7(5) . .
F1 C1 F2 107.1(5) . .
F3 C1 F2 106.3(5) . .
F1 C1 C2 114.9(5) . .
F3 C1 C2 110.6(4) . .
F2 C1 C2 109.8(4) . .
O1 C2 C3 130.1(4) . .
O1 C2 C1 112.5(4) . .
C3 C2 C1 117.3(4) . .
C2 C3 C4 123.2(4) . .
C2 C3 H3 118.4 . .
C4 C3 H3 118.4 . .
O2 C4 C3 127.3(4) . .
O2 C4 C5 116.4(4) . .
C3 C4 C5 116.3(4) . .
F4 C5 F6 107.0(4) . .
F4 C5 F5 106.5(5) . .
F6 C5 F5 107.5(4) . .
F4 C5 C4 110.2(4) . .
F6 C5 C4 114.0(5) . .
F5 C5 C4 111.2(4) . .
F9 C6 F8 108.2(4) . .
F9 C6 F7 105.9(4) . .
F8 C6 F7 105.0(4) . .
F9 C6 C7 114.4(4) . .
F8 C6 C7 110.5(4) . .
F7 C6 C7 112.3(4) . .
O3 C7 C8 131.1(4) . .
O3 C7 C6 112.7(4) . .
C8 C7 C6 116.2(4) . .
C7 C8 C9 124.3(4) . .
C7 C8 H8 117.8 . .
C9 C8 H8 117.8 . .
O4 C9 C8 127.7(4) . .
O4 C9 C10 116.0(4) . .
C8 C9 C10 116.3(4) . .
F12 C10 F10 109.0(7) . .
F12 C10 F11 103.7(6) . .
F10 C10 F11 105.5(6) . .
F12 C10 C9 113.0(5) . .
F10 C10 C9 115.1(5) . .
F11 C10 C9 109.5(6) . .
F14 C11 F15 107.9(4) . .
F14 C11 F13 107.6(5) . .
F15 C11 F13 107.0(4) . .
F14 C11 C12 111.4(4) . .
F15 C11 C12 113.7(5) . .
F13 C11 C12 109.1(4) . .
O5 C12 C13 128.0(4) . .
O5 C12 C11 112.4(4) . .
C13 C12 C11 119.5(4) . .
C14 C13 C12 122.1(4) . .
C14 C13 H13 118.9 . .
C12 C13 H13 118.9 . .
O6 C14 C13 127.8(4) . .
O6 C14 C15 112.3(4) . .
C13 C14 C15 119.7(4) . .
F17 C15 F18 108.6(4) . .
F17 C15 F16 107.9(4) . .
F18 C15 F16 106.6(4) . .
F17 C15 C14 112.8(4) . .
F18 C15 C14 111.2(4) . .
F16 C15 C14 109.4(4) . .
N1 C16 C19 121.8(4) . .
N1 C16 H16 119.1 . .
C19 C16 H16 119.1 . .
N2 C17 N1 125.9(4) . .
N2 C17 H17 117.0 . .
N1 C17 H17 117.0 . .
N2 C18 C19 123.1(4) . .
N2 C18 H18 118.4 . .
C19 C18 H18 118.4 . .
C18 C19 C16 115.7(3) . .
C18 C19 C20 121.5(3) . 4_566
C16 C19 C20 122.9(3) . 4_566
C25 C20 C21 120.2(4) . .
C25 C20 C19 119.5(4) . 4_565
C21 C20 C19 120.3(4) . 4_565
C20 C21 C22 119.5(4) . .
C20 C21 H21 120.2 . .
C22 C21 H21 120.2 . .
C23 C22 C21 119.8(4) . .
C23 C22 N3 117.7(3) . .
C21 C22 N3 122.4(4) . .
C24 C23 C22 120.4(4) . .
C24 C23 H23 119.8 . .
C22 C23 H23 119.8 . .
C23 C24 C25 119.5(4) . .
C23 C24 H24 120.2 . .
C25 C24 H24 120.2 . .
C20 C25 C24 120.5(4) . .
C20 C25 H25 119.8 . .
C24 C25 H25 119.8 . .
N3 C26 C29 109.1(3) . .
N3 C26 C27 107.9(3) . .
C29 C26 C27 110.2(4) . .
N3 C26 C28 108.3(3) . .
C29 C26 C28 112.7(3) . .
C27 C26 C28 108.5(3) . .
C26 C27 H27A 109.5 . .
C26 C27 H27B 109.5 . .
H27A C27 H27B 109.5 . .
C26 C27 H27C 109.5 . .
H27A C27 H27C 109.5 . .
H27B C27 H27C 109.5 . .
C26 C28 H28A 109.5 . .
C26 C28 H28B 109.5 . .
H28A C28 H28B 109.5 . .
C26 C28 H28C 109.5 . .
H28A C28 H28C 109.5 . .
H28B C28 H28C 109.5 . .
C26 C29 H29A 109.5 . .
C26 C29 H29B 109.5 . .
H29A C29 H29B 109.5 . .
C26 C29 H29C 109.5 . .
H29A C29 H29C 109.5 . .
H29B C29 H29C 109.5 . .
O14 Cu3 O8 170.81(11) . .
O14 Cu3 O10 94.12(12) . .
O8 Cu3 O10 94.74(13) . .
O14 Cu3 O9 89.69(12) . .
O8 Cu3 O9 87.99(12) . .
O10 Cu3 O9 89.54(13) . .
O14 Cu3 O11 94.39(13) . .
O8 Cu3 O11 88.52(13) . .
O10 Cu3 O11 86.68(14) . .
O9 Cu3 O11 174.62(13) . .
O14 Cu3 N4 84.46(12) . .
O8 Cu3 N4 87.20(12) . .
O10 Cu3 N4 170.24(14) . .
O9 Cu3 N4 100.10(12) . .
O11 Cu3 N4 83.81(13) . .
O12 Cu4 O12 180.0 3_567 .
O12 Cu4 O13 91.78(12) 3_567 3_567
O12 Cu4 O13 88.22(12) . 3_567
O12 Cu4 O13 88.22(12) 3_567 .
O12 Cu4 O13 91.78(12) . .
O13 Cu4 O13 180.000(1) 3_567 .
O12 Cu4 N5 84.98(12) 3_567 3_567
O12 Cu4 N5 95.02(12) . 3_567
O13 Cu4 N5 90.65(11) 3_567 3_567
O13 Cu4 N5 89.35(11) . 3_567
O12 Cu4 N5 95.02(12) 3_567 .
O12 Cu4 N5 84.98(12) . .
O13 Cu4 N5 89.35(11) 3_567 .
O13 Cu4 N5 90.65(11) . .
N5 Cu4 N5 180.000(1) 3_567 .
C31 O8 Cu3 126.5(3) . .
C33 O9 Cu3 124.7(3) . .
C36 O10 Cu3 126.2(4) . .
C38 O11 Cu3 125.1(4) . .
C41 O12 Cu4 123.7(3) . .
C43 O13 Cu4 123.2(3) . .
N6 O14 Cu3 124.2(2) . .
C46 N4 C45 116.5(3) . .
C46 N4 Cu3 121.6(3) . .
C45 N4 Cu3 121.8(3) . .
C46 N5 C47 116.5(4) . .
C46 N5 Cu4 118.4(3) . .
C47 N5 Cu4 125.1(3) . .
O14 N6 C51 114.9(3) . .
O14 N6 C55 118.3(3) . .
C51 N6 C55 126.7(3) . .
F21 C30 F20 107.6(4) . .
F21 C30 F19 106.5(4) . .
F20 C30 F19 106.5(4) . .
F21 C30 C31 113.0(4) . .
F20 C30 C31 113.0(4) . .
F19 C30 C31 109.9(4) . .
O8 C31 C32 130.2(4) . .
O8 C31 C30 114.0(4) . .
C32 C31 C30 115.8(4) . .
C31 C32 C33 122.8(4) . .
C31 C32 H32 118.6 . .
C33 C32 H32 118.6 . .
O9 C33 C32 127.0(4) . .
O9 C33 C34 114.1(4) . .
C32 C33 C34 118.9(4) . .
F23 C34 F24 107.6(5) . .
F23 C34 F22 107.3(5) . .
F24 C34 F22 103.3(4) . .
F23 C34 C33 114.0(4) . .
F24 C34 C33 110.4(4) . .
F22 C34 C33 113.6(4) . .
F26 C35 F25 107.1(4) . .
F26 C35 F27 108.0(5) . .
F25 C35 F27 105.2(5) . .
F26 C35 C36 110.7(5) . .
F25 C35 C36 111.9(4) . .
F27 C35 C36 113.6(4) . .
O10 C36 C37 129.9(5) . .
O10 C36 C35 113.6(5) . .
C37 C36 C35 116.4(4) . .
C36 C37 C38 122.8(5) . .
C36 C37 H37 118.6 . .
C38 C37 H37 118.6 . .
O11 C38 C37 129.1(6) . .
O11 C38 C39 114.0(5) . .
C37 C38 C39 116.9(5) . .
F29 C39 F30 106.5(5) . .
F29 C39 F28 106.9(6) . .
F30 C39 F28 106.8(6) . .
F29 C39 C38 113.2(6) . .
F30 C39 C38 109.6(6) . .
F28 C39 C38 113.4(5) . .
F33 C40 F32 109.4(5) . .
F33 C40 F31 106.6(5) . .
F32 C40 F31 106.7(5) . .
F33 C40 C41 114.0(4) . .
F32 C40 C41 112.1(5) . .
F31 C40 C41 107.6(4) . .
O12 C41 C42 128.7(4) . .
O12 C41 C40 114.3(4) . .
C42 C41 C40 116.7(4) . .
C43 C42 C41 121.6(4) . .
C43 C42 H42 119.2 . .
C41 C42 H42 119.2 . .
O13 C43 C42 129.3(4) . .
O13 C43 C44 111.8(4) . .
C42 C43 C44 118.9(4) . .
F35 C44 F36 107.3(4) . .
F35 C44 F34 107.5(4) . .
F36 C44 F34 107.6(4) . .
F35 C44 C43 109.8(4) . .
F36 C44 C43 113.0(4) . .
F34 C44 C43 111.4(4) . .
N4 C45 C48 122.2(4) . .
N4 C45 H45 118.9 . .
C48 C45 H45 118.9 . .
N5 C46 N4 126.1(4) . .
N5 C46 H46 116.9 . .
N4 C46 H46 116.9 . .
N5 C47 C48 122.5(4) . .
N5 C47 H47 118.7 . .
C48 C47 H47 118.7 . .
C45 C48 C47 116.2(4) . .
C45 C48 C49 122.7(4) . .
C47 C48 C49 121.1(4) . .
C50 C49 C54 119.3(4) 4_576 .
C50 C49 C48 120.4(4) 4_576 .
C54 C49 C48 120.3(4) . .
C49 C50 C51 119.8(4) 4_575 .
C49 C50 H50 120.1 4_575 .
C51 C50 H50 120.1 . .
C52 C51 C50 120.5(4) . .
C52 C51 N6 118.3(4) . .
C50 C51 N6 121.2(4) . .
C53 C52 C51 119.7(4) . .
C53 C52 H52 120.2 . .
C51 C52 H52 120.2 . .
C52 C53 C54 121.0(4) . 4_575
C52 C53 H53 119.5 . .
C54 C53 H53 119.5 4_575 .
C53 C54 C49 119.6(4) 4_576 .
C53 C54 H54 120.2 4_576 .
C49 C54 H54 120.2 . .
N6 C55 C57 109.3(3) . .
N6 C55 C58 108.8(4) . .
C57 C55 C58 111.9(4) . .
N6 C55 C56 107.8(3) . .
C57 C55 C56 109.3(4) . .
C58 C55 C56 109.7(4) . .
C55 C56 H56A 109.5 . .
C55 C56 H56B 109.5 . .
H56A C56 H56B 109.5 . .
C55 C56 H56C 109.5 . .
H56A C56 H56C 109.5 . .
H56B C56 H56C 109.5 . .
C55 C57 H57A 109.5 . .
C55 C57 H57B 109.5 . .
H57A C57 H57B 109.5 . .
C55 C57 H57C 109.5 . .
H57A C57 H57C 109.5 . .
H57B C57 H57C 109.5 . .
C55 C58 H58A 109.5 . .
C55 C58 H58B 109.5 . .
H58A C58 H58B 109.5 . .
C55 C58 H58C 109.5 . .
H58A C58 H58C 109.5 . .
H58B C58 H58C 109.5 . .

loop_
_geom_bond_atom_site_label_1
_geom_bond_atom_site_label_2
_geom_bond_distance
_geom_bond_site_symmetry_2
Cu1 O3 1.944(3) .
Cu1 O7 1.971(3) .
Cu1 O1 1.976(3) .
Cu1 N1 2.037(3) .
Cu1 O2 2.249(3) .
Cu1 O4 2.289(3) .
Cu2 O6 1.943(3) .
Cu2 O6 1.943(3) 3_666
Cu2 O5 1.961(3) .
Cu2 O5 1.961(3) 3_666
Cu2 N2 2.399(3) .
Cu2 N2 2.399(3) 3_666
F1 C1 1.297(6) .
F2 C1 1.325(7) .
F3 C1 1.321(6) .
F4 C5 1.329(6) .
F5 C5 1.330(6) .
F6 C5 1.330(6) .
F7 C6 1.337(5) .
F8 C6 1.331(6) .
F9 C6 1.330(5) .
F10 C10 1.277(7) .
F11 C10 1.309(8) .
F12 C10 1.272(8) .
F13 C11 1.335(6) .
F14 C11 1.315(6) .
F15 C11 1.324(6) .
F16 C15 1.335(5) .
F17 C15 1.322(6) .
F18 C15 1.329(5) .
O1 C2 1.259(5) .
O2 C4 1.226(5) .
O3 C7 1.269(5) .
O4 C9 1.224(5) .
O5 C12 1.239(5) .
O6 C14 1.266(5) .
O7 N3 1.294(4) .
N1 C17 1.331(5) .
N1 C16 1.332(5) .
N2 C17 1.314(5) .
N2 C18 1.333(5) .
N3 C22 1.413(5) .
N3 C26 1.511(5) .
C1 C2 1.526(6) .
C2 C3 1.376(7) .
C3 C4 1.417(6) .
C3 H3 0.9500 .
C4 C5 1.524(7) .
C6 C7 1.526(6) .
C7 C8 1.356(6) .
C8 C9 1.425(6) .
C8 H8 0.9500 .
C9 C10 1.537(7) .
C11 C12 1.533(7) .
C12 C13 1.391(6) .
C13 C14 1.379(6) .
C13 H13 0.9500 .
C14 C15 1.525(6) .
C16 C19 1.386(5) .
C16 H16 0.9500 .
C17 H17 0.9500 .
C18 C19 1.381(5) .
C18 H18 0.9500 .
C19 C20 1.496(5) 4_566
C20 C25 1.375(6) .
C20 C21 1.379(5) .
C20 C19 1.496(5) 4_565
C21 C22 1.398(5) .
C21 H21 0.9500 .
C22 C23 1.380(5) .
C23 C24 1.378(6) .
C23 H23 0.9500 .
C24 C25 1.387(6) .
C24 H24 0.9500 .
C25 H25 0.9500 .
C26 C29 1.516(6) .
C26 C27 1.522(5) .
C26 C28 1.535(5) .
C27 H27A 0.9800 .
C27 H27B 0.9800 .
C27 H27C 0.9800 .
C28 H28A 0.9800 .
C28 H28B 0.9800 .
C28 H28C 0.9800 .
C29 H29A 0.9800 .
C29 H29B 0.9800 .
C29 H29C 0.9800 .
Cu3 O14 1.975(3) .
Cu3 O8 1.988(3) .
Cu3 O10 2.081(4) .
Cu3 O9 2.117(3) .
Cu3 O11 2.151(5) .
Cu3 N4 2.186(3) .
Cu4 O12 1.969(3) 3_567
Cu4 O12 1.969(3) .
Cu4 O13 1.988(3) 3_567
Cu4 O13 1.988(3) .
Cu4 N5 2.303(3) 3_567
Cu4 N5 2.303(3) .
F19 C30 1.341(5) .
F20 C30 1.323(6) .
F21 C30 1.320(6) .
F22 C34 1.349(6) .
F23 C34 1.275(6) .
F24 C34 1.335(5) .
F25 C35 1.334(6) .
F26 C35 1.318(6) .
F27 C35 1.341(6) .
F28 C39 1.319(7) .
F29 C39 1.302(7) .
F30 C39 1.312(7) .
F31 C40 1.353(6) .
F32 C40 1.294(6) .
F33 C40 1.290(6) .
F34 C44 1.331(5) .
F35 C44 1.324(5) .
F36 C44 1.330(5) .
O8 C31 1.238(5) .
O9 C33 1.245(5) .
O10 C36 1.253(5) .
O11 C38 1.242(6) .
O12 C41 1.247(5) .
O13 C43 1.265(5) .
O14 N6 1.300(4) .
N4 C46 1.331(5) .
N4 C45 1.345(5) .
N5 C46 1.315(5) .
N5 C47 1.343(5) .
N6 C51 1.424(5) .
N6 C55 1.506(5) .
C30 C31 1.537(6) .
C31 C32 1.372(6) .
C32 C33 1.382(6) .
C32 H32 0.9500 .
C33 C34 1.517(6) .
C35 C36 1.532(8) .
C36 C37 1.378(7) .
C37 C38 1.391(7) .
C37 H37 0.9500 .
C38 C39 1.533(9) .
C40 C41 1.537(7) .
C41 C42 1.401(6) .
C42 C43 1.364(6) .
C42 H42 0.9500 .
C43 C44 1.535(6) .
C45 C48 1.376(6) .
C45 H45 0.9500 .
C46 H46 0.9500 .
C47 C48 1.380(6) .
C47 H47 0.9500 .
C48 C49 1.489(5) .
C49 C50 1.383(6) 4_576
C49 C54 1.397(6) .
C50 C49 1.383(6) 4_575
C50 C51 1.393(5) .
C50 H50 0.9500 .
C51 C52 1.377(6) .
C52 C53 1.363(6) .
C52 H52 0.9500 .
C53 C54 1.389(6) 4_575
C53 H53 0.9500 .
C54 C53 1.389(6) 4_576
C54 H54 0.9500 .
C55 C57 1.528(6) .
C55 C58 1.538(6) .
C55 C56 1.539(6) .
C56 H56A 0.9800 .
C56 H56B 0.9800 .
C56 H56C 0.9800 .
C57 H57A 0.9800 .
C57 H57B 0.9800 .
C57 H57C 0.9800 .
C58 H58A 0.9800 .
C58 H58B 0.9800 .
C58 H58C 0.9800 .
